data_4000018
loop_
_publ_author_name
'Mori, Hatsumi'
'Sakurai, Naoki'
'Tanaka, Shoji'
'Moriyama, Hiroshi'
'Mori, Takehiko'
'Kobayashi, Hayao'
'Kobayashi, Akiko'

_publ_section_title
;
 Control of Electronic State by Dihedral Angle in \q-type
 Bis(ethylenedithio)tetraselenafulvalene Salts
;
_journal_coden_ASTM CMATEX
_journal_issue 10
_journal_name_full 'Chemistry of Materials'
_journal_page_first 2984
_journal_page_last 2987
_journal_paper_doi 10.1021/cm000321+
_journal_volume 12
_journal_year 2000
_chemical_formula_moiety 'C24 H16 Co N4 Rb S12 Se8 '
_chemical_formula_sum 'C24 H16 Co N4 Rb S12 Se8'
_chemical_formula_weight 1521.22
_space_group_IT_number 23
_symmetry_cell_setting orthorhombic
_symmetry_Int_Tables_number 23
_symmetry_space_group_name_Hall 'I 2 2'
_symmetry_space_group_name_H-M 'I 2 2 2'
_audit_creation_date 'Mon May 31 15:54:38 1999'
_audit_creation_method 'from TEXRAY.INF file'
_cell_angle_alpha 90
_cell_angle_beta 90
_cell_angle_gamma 90
_cell_formula_units_Z 2
_cell_length_a 10.128(9)
_cell_length_b 43.97(1)
_cell_length_c 4.71(1)
_cell_measurement_reflns_used 18
_cell_measurement_temperature 298.2
_cell_measurement_theta_max 14.6
_cell_measurement_theta_min 12.2
_cell_volume 2098(4)
_computing_cell_refinement 'MSC/AFC Diffractometer Control'
_computing_data_collection 'MSC/AFC Diffractometer Control'
_computing_data_reduction teXsan
_computing_publication_material teXsan
_computing_structure_refinement teXsan
_diffrn_ambient_temperature 298.2
_diffrn_measurement_device 'Rigaku AFC5R'
_diffrn_measurement_method w-2q
_diffrn_orient_matrix_UB_11 0.09145
_diffrn_orient_matrix_UB_12 0.00534
_diffrn_orient_matrix_UB_13 -0.06261
_diffrn_orient_matrix_UB_21 -0.03290
_diffrn_orient_matrix_UB_22 0.01992
_diffrn_orient_matrix_UB_23 -0.07402
_diffrn_orient_matrix_UB_31 0.01744
_diffrn_orient_matrix_UB_32 0.00958
_diffrn_orient_matrix_UB_33 0.18873
_diffrn_radiation_detector 'scintillation counter'
_diffrn_radiation_monochromator graphite
_diffrn_radiation_source 'Rigaku rotating anode'
_diffrn_radiation_type 'Mo Ka'
_diffrn_radiation_wavelength 0.7107
_diffrn_reflns_av_R_equivalents 0.000
_diffrn_reflns_av_sigmaI/netI 0.110
_diffrn_reflns_limit_h_max 14
_diffrn_reflns_limit_h_min 0
_diffrn_reflns_limit_k_max 61
_diffrn_reflns_limit_k_min 0
_diffrn_reflns_limit_l_max 6
_diffrn_reflns_limit_l_min 0
_diffrn_reflns_number 1815
_diffrn_reflns_reduction_process 'Lp corrections applied'
_diffrn_reflns_theta_max 29.98
_diffrn_reflns_theta_min 1.85
_diffrn_standards_decay_% 0.44
_diffrn_standards_interval_count 150
_diffrn_standards_number 3
_exptl_absorpt_coefficient_mu 9.122
_exptl_absorpt_correction_T_max 1.000
_exptl_absorpt_correction_T_min 0.427
_exptl_absorpt_correction_type psi-scan
_exptl_crystal_colour black
_exptl_crystal_density_diffrn 2.407
_exptl_crystal_description plate
_exptl_crystal_F_000 1432.00
_exptl_crystal_size_max 0.550
_exptl_crystal_size_mid 0.125
_exptl_crystal_size_min 0.013
_refine_diff_density_max 0.98
_refine_diff_density_min -1.38
_refine_ls_extinction_method none
_refine_ls_goodness_of_fit_obs 3.412
_refine_ls_hydrogen_treatment noref
_refine_ls_matrix_type diagonal
_refine_ls_number_constraints 0
_refine_ls_number_parameters 130
_refine_ls_number_reflns 680
_refine_ls_number_restraints 0
_refine_ls_R_factor_obs 0.0799
_refine_ls_shift/esd_max 0.1130
_refine_ls_shift/esd_mean 0.0160
_refine_ls_structure_factor_coef F
_refine_ls_weighting_details 'w = 1/[s^2^(Fo) + 0.00000|Fo|^2^]'
_refine_ls_weighting_scheme calc
_refine_ls_wR_factor_obs 0.0476
_reflns_number_observed 680
_reflns_number_total 1815
_reflns_observed_criterion >3.0sigma(I)
_cod_data_source_file cm000321+.cif
_cod_data_source_block theta-BETS2RbCo(SCN)4
_cod_depositor_comments
;
The following automatic conversions were performed:

'_exptl_absorpt_correction_type' tag value 'psi-scans' was replaced
with 'psi-scan' value.

Automatic conversion script
Id: cif_fix_values 1646 2011-03-28 12:23:43Z adriana 

The following automatic conversions were performed:

'_refine_ls_weighting_scheme' value 'w = 1/[s^2^(Fo) +
0.00000|Fo|^2^]' was changed to 'calc'. New tag
'_refine_ls_weighting_details' was created. The value of the new tag
was set to 'w = 1/[s^2^(Fo) + 0.00000|Fo|^2^]'.

Automatic conversion script
Id: cif_fix_values 4586 2016-02-24 11:40:35Z andrius 
;
_cod_original_formula_sum 'C24 H16 Co N4 Rb S12 Se8 '
_cod_database_code 4000018

loop_
_symmetry_equiv_pos_as_xyz
x,y,z
-x,-y,z
x,-y,-z
-x,y,-z
1/2+x,1/2+y,1/2+z
1/2-x,1/2-y,1/2+z
1/2+x,1/2-y,1/2-z
1/2-x,1/2+y,1/2-z

loop_
_atom_site_aniso_label
_atom_site_aniso_U_11
_atom_site_aniso_U_22
_atom_site_aniso_U_33
_atom_site_aniso_U_12
_atom_site_aniso_U_13
_atom_site_aniso_U_23
Rb 0.083(5) 0.043(5) 0.054(5) 0.0000 0.0000 0.0000
Se3 0.066(2) 0.035(2) 0.078(3) -0.002(2) -0.006(3) 0.000(2)
Se5 0.059(2) 0.029(2) 0.076(2) 0.004(2) 0.003(3) -0.003(3)
Co 0.051(6) 0.022(5) 0.064(7) 0.0000 0.0000 0.0000
S1 0.065(6) 0.035(5) 0.099(8) 0.009(4) 0.008(8) -0.009(6)
S7 0.051(5) 0.023(4) 0.072(7) 0.003(4) 0.012(7) 0.002(5)
S50 0.054(5) 0.045(6) 0.093(7) -0.014(4) -0.022(7) 0.014(8)
N52 0.05(1) 0.06(2) 0.05(2) 0.01(1) -0.01(2) 0.04(1)
C1 0.09(3) 0.02(2) 0.10(4) 0.00(1) 0.04(3) 0.02(2)
C3 0.03(2) 0.01(2) 0.08(4) -0.01(1) -0.01(2) 0.00(2)
C5 0.04(2) 0.02(2) 0.03(2) 0.0000 -0.02(3) 0.0000
C6 0.08(3) 0.02(2) 0.01(3) 0.0000 0.01(3) 0.0000
C7 0.03(2) 0.05(2) 0.06(3) 0.00(1) -0.01(2) 0.00(2)
C9 0.10(3) 0.04(2) 0.08(3) 0.02(2) 0.02(3) -0.03(2)
C51 0.05(2) 0.06(2) 0.02(2) 0.02(1) 0.00(2) 0.03(2)

loop_
_atom_site_label
_atom_site_fract_x
_atom_site_fract_y
_atom_site_fract_z
_atom_site_U_iso_or_equiv
_atom_site_thermal_displace_type
_atom_site_calc_flag
_atom_site_calc_attached_atom
_atom_site_occupancy
_atom_site_refinement_flags
Rb 0.5000 0.0000 0.0000 0.060(2) Uani d . 0.25 S
Se3 0.6278(3) 0.69304(7) 0.3107(8) 0.060(1) Uani d . 1.00 .
Se5 0.6289(3) 0.76990(8) 0.3114(7) 0.0544(10) Uani d . 1.00 .
Co 0.0000 0.0000 0.0000 0.046(3) Uani d . 0.25 S
S1 0.6430(7) 0.6238(2) 0.293(2) 0.066(3) Uani d . 1.00 .
S7 0.6434(7) 0.8394(2) 0.290(2) 0.049(3) Uani d . 1.00 .
S50 0.3293(7) 0.0515(2) 0.519(3) 0.064(3) Uani d . 1.00 .
N52 0.115(2) 0.0247(5) 0.234(5) 0.050(8) Uani d . 1.00 .
C1 0.551(3) 0.5917(6) 0.45(1) 0.07(1) Uani d . 1.00 .
C3 0.553(2) 0.6551(5) 0.429(8) 0.04(1) Uani d . 1.00 .
C5 0.5000 0.7176(7) 0.5000 0.03(1) Uani d . 0.50 S
C6 0.5000 0.7483(7) 0.5000 0.04(1) Uani d . 0.50 S
C7 0.556(2) 0.8060(6) 0.403(6) 0.04(1) Uani d . 1.00 .
C9 0.522(4) 0.8709(6) 0.351(6) 0.07(1) Uani d . 1.00 .
C51 0.205(2) 0.0379(6) 0.347(6) 0.04(1) Uani d . 1.00 .
H1 0.5415 0.5757 0.2744 0.0507 Uiso calc . 1.00 .
H2 0.6164 0.5825 0.6061 0.0507 Uiso calc . 1.00 .
H5 0.5687 0.8924 0.3037 0.0507 Uiso calc . 1.00 .
H6 0.4380 0.8678 0.2137 0.0507 Uiso calc . 1.00 .

loop_
_atom_type_symbol
_atom_type_oxidation_number
_atom_type_number_in_cell
_atom_type_scat_dispersion_real
_atom_type_scat_dispersion_imag
_atom_type_scat_source
C 0 48 0.003 0.002 'International Tables for Crystallography (1992, Vol. C, Tables 4.2.6.8 and 6.1.1.1)'
H 0 32 0.000 0.000 'International Tables for Crystallography (1992, Vol. C, Table 6.1.1.2)'
N 0 8 0.006 0.003 'International Tables for Crystallography (1992, Vol. C, Tables 4.2.6.8 and 6.1.1.1)'
Rb 0 2 -0.939 2.968 'International Tables for Crystallography (1992, Vol. C, Tables 4.2.6.8 and 6.1.1.1)'
Co 0 2 0.349 0.972 'International Tables for Crystallography (1992, Vol. C, Tables 4.2.6.8 and 6.1.1.1)'
S 0 24 0.125 0.123 'International Tables for Crystallography (1992, Vol. C, Tables 4.2.6.8 and 6.1.1.1)'
Se 0 16 -0.093 2.226 'International Tables for Crystallography (1992, Vol. C, Tables 4.2.6.8 and 6.1.1.1)'

loop_
_geom_angle_atom_site_label_1
_geom_angle_atom_site_label_2
_geom_angle_atom_site_label_3
_geom_angle
_geom_angle_site_symmetry_1
_geom_angle_site_symmetry_2
_geom_angle_site_symmetry_3
_geom_angle_publ_flag
C3 SE3 C5 95(1) 1_555 1_555 1_555 yes
C6 SE5 C7 92(1) 1_555 1_555 1_555 yes
N52 CO N52 110(1) 1_555 1_555 2_555 yes
N52 CO N52 106(1) 1_555 1_555 3_555 yes
N52 CO N52 111(1) 1_555 1_555 4_555 yes
N52 CO N52 111(1) 2_555 1_555 3_555 yes
N52 CO N52 106(1) 2_555 1_555 4_555 yes
N52 CO N52 110(1) 3_555 1_555 4_555 yes
C1 S1 C3 101(1) 1_555 1_555 1_555 yes
C7 S7 C9 103(1) 1_555 1_555 1_555 yes
CO N52 C51 167(2) 1_555 1_555 1_555 yes
S1 C1 C1 128(1) 1_555 1_555 4_656 yes
SE3 C3 S1 111(1) 1_555 1_555 1_555 yes
SE3 C3 C3 119.3(7) 1_555 1_555 4_656 yes
S1 C3 C3 129.0(8) 1_555 1_555 4_656 yes
SE3 C5 SE3 110(1) 1_555 1_555 4_656 yes
SE3 C5 C6 124.5(7) 1_555 1_555 1_555 yes
SE3 C5 C6 124.5(7) 4_656 1_555 1_555 yes
SE5 C6 SE5 117(1) 1_555 1_555 4_656 yes
SE5 C6 C5 121.1(8) 1_555 1_555 1_555 yes
SE5 C6 C5 121.1(8) 4_656 1_555 1_555 yes
SE5 C7 S7 116(1) 1_555 1_555 1_555 yes
SE5 C7 C7 118.0(8) 1_555 1_555 4_656 yes
S7 C7 C7 124.7(9) 1_555 1_555 4_656 yes
S7 C9 C9 110(2) 1_555 1_555 4_656 yes
S50 C51 N52 172(2) 1_555 1_555 1_555 yes

loop_
_geom_bond_atom_site_label_1
_geom_bond_atom_site_label_2
_geom_bond_distance
_geom_bond_site_symmetry_1
_geom_bond_site_symmetry_2
_geom_bond_publ_flag
SE3 C3 1.92(2) 1_555 1_555 yes
SE3 C5 1.91(2) 1_555 1_555 yes
SE5 C6 1.84(2) 1_555 1_555 yes
SE5 C7 1.80(3) 1_555 1_555 yes
CO N52 1.94(2) 1_555 1_555 yes
CO N52 1.94(2) 1_555 2_555 yes
CO N52 1.94(2) 1_555 3_555 yes
CO N52 1.94(2) 1_555 4_555 yes
S1 C1 1.84(3) 1_555 1_555 yes
S1 C3 1.77(3) 1_555 1_555 yes
S7 C7 1.79(3) 1_555 1_555 yes
S7 C9 1.87(3) 1_555 1_555 yes
S50 C51 1.61(3) 1_555 1_555 yes
N52 C51 1.21(3) 1_555 1_555 yes
C1 C1 1.15(6) 1_555 4_656 yes
C3 C3 1.26(5) 1_555 4_656 yes
C5 C6 1.35(4) 1_555 1_555 yes
C7 C7 1.46(5) 1_555 4_656 yes
C9 C9 1.47(6) 1_555 4_656 yes

loop_
_geom_contact_atom_site_label_1
_geom_contact_atom_site_label_2
_geom_contact_distance
_geom_contact_site_symmetry_1
_geom_contact_site_symmetry_2
_geom_contact_publ_flag
SE3 S7 3.537(9) 1_555 6_665 ?
S1 S7 3.58(1) 1_555 6_665 ?
S1 S7 3.59(1) 1_555 6_664 ?
S7 C3 3.52(3) 1_555 6_664 ?
N52 C1 3.30(4) 1_555 5_444 ?
N52 N52 3.42(4) 1_555 4_556 ?
N52 C1 3.50(3) 1_555 8_545 ?
C1 C51 3.41(4) 1_555 5_555 ?
